data_1516276
loop_
_publ_author_name
'Araneda, Juan F.'
'Piers, Warren E.'
'Sgro, Michael J.'
'Parvez, Masood'

_publ_section_title
;
 Bronsted acid-catalyzed skeletal rearrangements in polycyclic conjugated
 boracycles: a thermal route to a ladder diborole
;
_journal_issue 8
_journal_name_full 'Chemical Science'
_journal_page_first 3189
_journal_paper_doi 10.1039/c4sc01201a
_journal_volume 5
_journal_year 2014
_chemical_formula_sum 'C66 H88 B2 Cl4 Co'
_chemical_formula_weight 1103.71
_space_group_IT_number 2
_symmetry_cell_setting triclinic
_symmetry_space_group_name_Hall '-P 1'
_symmetry_space_group_name_H-M 'P -1'
_atom_sites_solution_hydrogens geom
_atom_sites_solution_primary direct
_atom_sites_solution_secondary difmap
_audit_creation_method SHELXL-97
_cell_angle_alpha 112.337(6)
_cell_angle_beta 111.343(4)
_cell_angle_gamma 95.399(6)
_cell_formula_units_Z 1
_cell_length_a 11.5296(9)
_cell_length_b 13.4868(18)
_cell_length_c 14.6512(11)
_cell_measurement_reflns_used 4650
_cell_measurement_temperature 173(2)
_cell_measurement_theta_max 67.13
_cell_measurement_theta_min 3.62
_cell_volume 1890.0(4)
_computing_cell_refinement 'Bruker SAINT'
_computing_data_collection 'Bruker APEX2'
_computing_data_reduction 'Bruker SAINT'
_computing_molecular_graphics 'Bruker SHELXTL'
_computing_publication_material 'Bruker SHELXTL'
_computing_structure_refinement 'SHELXL-97 (Sheldrick, 1997)'
_computing_structure_solution 'SHELXS-97 (Sheldrick, 1990)'
_diffrn_ambient_temperature 173(2)
_diffrn_measured_fraction_theta_full 0.964
_diffrn_measured_fraction_theta_max 0.964
_diffrn_measurement_device_type 'Bruker APEX-II CCD'
_diffrn_measurement_method '\f and \w scans'
_diffrn_radiation_monochromator graphite
_diffrn_radiation_source 'fine-focus sealed tube'
_diffrn_radiation_type CuK\a
_diffrn_radiation_wavelength 1.54178
_diffrn_reflns_av_R_equivalents 0.0398
_diffrn_reflns_av_sigmaI/netI 0.0419
_diffrn_reflns_limit_h_max 13
_diffrn_reflns_limit_h_min -13
_diffrn_reflns_limit_k_max 16
_diffrn_reflns_limit_k_min -16
_diffrn_reflns_limit_l_max 17
_diffrn_reflns_limit_l_min -17
_diffrn_reflns_number 24504
_diffrn_reflns_theta_full 68.19
_diffrn_reflns_theta_max 68.19
_diffrn_reflns_theta_min 3.62
_diffrn_standards_number 0
_exptl_absorpt_coefficient_mu 3.303
_exptl_absorpt_correction_T_max 0.7335
_exptl_absorpt_correction_T_min 0.4476
_exptl_absorpt_correction_type multi-scan
_exptl_absorpt_process_details sadabs
_exptl_crystal_colour blue
_exptl_crystal_density_diffrn 0.970
_exptl_crystal_density_method 'not measured'
_exptl_crystal_description plate
_exptl_crystal_F_000 589
_exptl_crystal_size_max 0.29
_exptl_crystal_size_mid 0.14
_exptl_crystal_size_min 0.10
_platon_squeeze_details
;PROBLEM: VERY LARGE Solvent Accessible VOID(S) in Structure   ! 
RESPONSE: During the 
refinement of the structure, electron density peaks were located 
that were believed to be highly disordered 
solvent molecules (possibly methylene chloride and toluene). Attempts 
made to model the solvent molecule were not successful. 
The SQUEEZE option in PLATON (Spek, 2009) indicated there was a 
large solvent cavity 448.1 Ang^3. In the final cycles of refinement, 
this contribution (125) to the 
electron density was removed from the observed data. The 
density, the F(000) value, the molecular weight and the formula are 
given without taking into account the results obtained with the 
SQUEEZE option PLATON (Spek, 2009). Similar treatments of disordered 
solvent molecules were carried out by Stahler et al. (2001), 
Cox et al. (2003), Mohamed et al. (2003) and Athimoolam et al. (2005). 
References: 
  
Spek, A. L. (2009). Acta Cryst. D65, 148--155.
  
Athimoolam, S., Kumar, J., Ramakrishnan, V. & Rajaram, R.K. (2005). 
Acta Cryst. E61, m2014-m2017. 
  
Cox, J.P., Kumarasammy, Y., Nahar, L., Sarkar D.S. & Shoeb, M. 
(2003). Acta Cryst. E59, o975-o977. 
  
Mohamed, A.A., Krause Bauer, A.J., Bruce, E.A. & Bruce M.R.M. 
(2003). Acta Cryst. C59, m84-m86. 
  
Stahler, R., Nather, C. & Bensch, W. (2001). Acta Cryst. 
C57, 26-27.
;
_refine_diff_density_max 0.462
_refine_diff_density_min -0.346
_refine_diff_density_rms 0.040
_refine_ls_extinction_method none
_refine_ls_goodness_of_fit_ref 1.108
_refine_ls_hydrogen_treatment constr
_refine_ls_matrix_type full
_refine_ls_number_parameters 356
_refine_ls_number_reflns 6666
_refine_ls_number_restraints 6
_refine_ls_restrained_S_all 1.109
_refine_ls_R_factor_all 0.0665
_refine_ls_R_factor_gt 0.0586
_refine_ls_shift/su_max 0.000
_refine_ls_shift/su_mean 0.000
_refine_ls_structure_factor_coef Fsqd
_refine_ls_weighting_details 'calc w=1/[\s^2^(Fo^2^)+(0.0916P)^2^+0.2169P] where P=(Fo^2^+2Fc^2^)/3'
_refine_ls_weighting_scheme calc
_refine_ls_wR_factor_gt 0.1638
_refine_ls_wR_factor_ref 0.1699
_reflns_number_gt 5395
_reflns_number_total 6666
_reflns_threshold_expression >2sigma(I)
_cod_data_source_file c4sc01201a2.cif
_cod_data_source_block ja1401
_cod_depositor_comments
;
The following automatic conversions were performed:

'_symmetry_cell_setting' value 'Triclinic' changed to 'triclinic'
according to
/usr/data/users/saulius/crontab/automatic-downloads/rss-feeds/RSC/lib/dictionaries/cif_core.dic
dictionary named 'cif_core.dic' version 2.4.2 from 2011-04-26.

Automatic conversion script
Id: cif_fix_values 2281 2013-09-26 08:29:07Z andrius 

 Adding full bibliography for 1516273--1516276.cif.
;
_cod_original_cell_volume 1890.0(3)
_cod_original_sg_symbol_H-M P-1
_cod_database_code 1516276

loop_
_symmetry_equiv_pos_as_xyz
'x, y, z'
'-x, -y, -z'

loop_
_atom_site_label
_atom_site_type_symbol
_atom_site_fract_x
_atom_site_fract_y
_atom_site_fract_z
_atom_site_U_iso_or_equiv
_atom_site_adp_type
_atom_site_occupancy
_atom_site_symmetry_multiplicity
_atom_site_calc_flag
_atom_site_refinement_flags
_atom_site_disorder_assembly
_atom_site_disorder_group
Co1 Co 1.0000 0.5000 0.5000 0.04711(18) Uani 1 2 d S . .
Cl1 Cl 0.6363(3) 0.55967(15) 0.73937(14) 0.1768(9) Uani 1 1 d . . .
Cl2 Cl 0.55280(11) 0.68819(11) 0.89776(13) 0.1157(4) Uani 1 1 d . . .
B1 B 0.8690(3) 0.3690(2) 0.9447(2) 0.0434(6) Uani 1 1 d . . .
C1 C 0.9922(2) 0.44416(18) 0.96527(18) 0.0417(5) Uani 1 1 d . . .
C2 C 0.8129(2) 0.45453(19) 1.01435(19) 0.0432(5) Uani 1 1 d . . .
C3 C 0.8994(2) 0.56196(18) 1.06502(18) 0.0419(5) Uani 1 1 d . . .
C4 C 0.8759(2) 0.6546(2) 1.1324(2) 0.0494(5) Uani 1 1 d . . .
H4 H 0.9344 0.7262 1.1664 0.059 Uiso 1 1 calc R . .
C5 C 0.7653(3) 0.6412(2) 1.1498(2) 0.0576(6) Uani 1 1 d . . .
H5 H 0.7484 0.7040 1.1959 0.069 Uiso 1 1 calc R . .
C6 C 0.6800(3) 0.5367(2) 1.1000(2) 0.0602(7) Uani 1 1 d . . .
H6 H 0.6043 0.5283 1.1112 0.072 Uiso 1 1 calc R . .
C7 C 0.7050(2) 0.4442(2) 1.0337(2) 0.0518(6) Uani 1 1 d . . .
H7 H 0.6468 0.3727 1.0012 0.062 Uiso 1 1 calc R . .
C8 C 0.8090(2) 0.23815(18) 0.8761(2) 0.0454(5) Uani 1 1 d . A .
C9 C 0.6917(3) 0.1929(2) 0.7822(2) 0.0600(7) Uani 1 1 d . . .
C10 C 0.6368(3) 0.0779(3) 0.7259(3) 0.0837(10) Uani 1 1 d . A .
H10 H 0.5570 0.0486 0.6621 0.100 Uiso 1 1 calc R . .
C11 C 0.6949(4) 0.0048(2) 0.7600(4) 0.0911(12) Uani 1 1 d . . .
C12 C 0.8118(3) 0.0499(2) 0.8511(3) 0.0763(9) Uani 1 1 d . A .
H12 H 0.8541 0.0015 0.8756 0.092 Uiso 1 1 calc R . .
C13 C 0.8707(3) 0.1642(2) 0.9091(2) 0.0544(6) Uani 1 1 d . . .
C14 C 0.6276(3) 0.2690(3) 0.7368(3) 0.0794(9) Uani 1 1 d . . .
H14 H 0.6763 0.3474 0.7929 0.095 Uiso 1 1 calc R . .
C15 C 0.6439(6) 0.2527(5) 0.6331(4) 0.1329(19) Uani 1 1 d . . .
H15A H 0.7362 0.2709 0.6509 0.199 Uiso 1 1 calc R . .
H15B H 0.6033 0.3019 0.6045 0.199 Uiso 1 1 calc R . .
H15C H 0.6026 0.1751 0.5777 0.199 Uiso 1 1 calc R . .
C16 C 0.4880(4) 0.2554(5) 0.7194(5) 0.133(2) Uani 1 1 d . . .
H16A H 0.4353 0.1817 0.6597 0.200 Uiso 1 1 calc R . .
H16B H 0.4558 0.3130 0.7006 0.200 Uiso 1 1 calc R . .
H16C H 0.4825 0.2626 0.7868 0.200 Uiso 1 1 calc R . .
C17 C 0.6508(7) -0.1240(5) 0.7280(7) 0.065(2) Uani 0.446(12) 1 d PD A 1
H17A H 0.6935 -0.1448 0.7884 0.078 Uiso 0.446(12) 1 calc PR A 1
C18 C 0.6763(10) -0.1816(10) 0.6243(8) 0.089(4) Uani 0.446(12) 1 d PD A 1
H18A H 0.6532 -0.2625 0.5981 0.133 Uiso 0.446(12) 1 calc PR A 1
H18B H 0.7680 -0.1549 0.6437 0.133 Uiso 0.446(12) 1 calc PR A 1
H18C H 0.6236 -0.1634 0.5664 0.133 Uiso 0.446(12) 1 calc PR A 1
C19 C 0.5012(7) -0.1584(7) 0.6761(7) 0.075(3) Uani 0.446(12) 1 d PD A 1
H19A H 0.4701 -0.2368 0.6580 0.113 Uiso 0.446(12) 1 calc PR A 1
H19B H 0.4672 -0.1485 0.6093 0.113 Uiso 0.446(12) 1 calc PR A 1
H19C H 0.4716 -0.1119 0.7283 0.113 Uiso 0.446(12) 1 calc PR A 1
C17B C 0.6181(9) -0.1163(5) 0.6712(10) 0.098(2) Uani 0.554(12) 1 d PD A 2
H17B H 0.5590 -0.1179 0.6007 0.118 Uiso 0.554(12) 1 calc PR A 2
C18B C 0.5417(12) -0.1592(7) 0.7220(9) 0.098(2) Uani 0.554(12) 1 d PD A 2
H18D H 0.4933 -0.2373 0.6727 0.147 Uiso 0.554(12) 1 calc PR A 2
H18E H 0.4813 -0.1145 0.7330 0.147 Uiso 0.554(12) 1 calc PR A 2
H18F H 0.6019 -0.1530 0.7926 0.147 Uiso 0.554(12) 1 calc PR A 2
C19B C 0.7148(11) -0.1839(8) 0.6556(12) 0.098(2) Uani 0.554(12) 1 d PD A 2
H19D H 0.6679 -0.2620 0.6043 0.147 Uiso 0.554(12) 1 calc PR A 2
H19E H 0.7728 -0.1791 0.7263 0.147 Uiso 0.554(12) 1 calc PR A 2
H19F H 0.7656 -0.1541 0.6263 0.147 Uiso 0.554(12) 1 calc PR A 2
C20 C 0.9979(3) 0.2078(2) 1.0099(3) 0.0650(7) Uani 1 1 d . A .
H20 H 1.0345 0.2870 1.0291 0.078 Uiso 1 1 calc R . .
C21 C 0.9776(4) 0.2069(3) 1.1064(3) 0.0897(10) Uani 1 1 d . . .
H21A H 0.9167 0.2503 1.1191 0.135 Uiso 1 1 calc R A .
H21B H 1.0604 0.2398 1.1720 0.135 Uiso 1 1 calc R . .
H21C H 0.9425 0.1300 1.0904 0.135 Uiso 1 1 calc R . .
C22 C 1.0977(3) 0.1453(3) 0.9928(3) 0.0823(10) Uani 1 1 d . . .
H22A H 1.0652 0.0672 0.9747 0.124 Uiso 1 1 calc R A .
H22B H 1.1787 0.1792 1.0601 0.124 Uiso 1 1 calc R . .
H22C H 1.1132 0.1492 0.9326 0.124 Uiso 1 1 calc R . .
C23 C 1.0851(3) 0.6248(2) 0.6567(2) 0.0614(7) Uani 1 1 d . . .
C24 C 1.0260(3) 0.4478(2) 0.3600(2) 0.0581(6) Uani 1 1 d . . .
C25 C 0.9100(3) 0.6251(2) 0.5170(2) 0.0627(7) Uani 1 1 d . . .
C26 C 0.8651(3) 0.5518(2) 0.5527(2) 0.0593(7) Uani 1 1 d . . .
C27 C 0.9549(3) 0.3305(2) 0.4197(3) 0.0662(7) Uani 1 1 d . . .
C28 C 1.2207(3) 0.6523(3) 0.7411(3) 0.0863(10) Uani 1 1 d . . .
H28A H 1.2386 0.7215 0.8057 0.129 Uiso 1 1 calc R . .
H28B H 1.2815 0.6616 0.7106 0.129 Uiso 1 1 calc R . .
H28C H 1.2308 0.5917 0.7622 0.129 Uiso 1 1 calc R . .
C29 C 1.0293(4) 0.5100(3) 0.2953(3) 0.0758(9) Uani 1 1 d . . .
H29A H 1.0558 0.4686 0.2387 0.114 Uiso 1 1 calc R . .
H29B H 1.0911 0.5836 0.3441 0.114 Uiso 1 1 calc R . .
H29C H 0.9430 0.5187 0.2608 0.114 Uiso 1 1 calc R . .
C30 C 0.8266(4) 0.6534(4) 0.4290(3) 0.0955(12) Uani 1 1 d . . .
H30A H 0.7470 0.5928 0.3791 0.143 Uiso 1 1 calc R . .
H30B H 0.8738 0.6632 0.3880 0.143 Uiso 1 1 calc R . .
H30C H 0.8049 0.7225 0.4628 0.143 Uiso 1 1 calc R . .
C31 C 0.7279(3) 0.4901(3) 0.5110(3) 0.0840(10) Uani 1 1 d . . .
H31A H 0.6878 0.5360 0.5538 0.126 Uiso 1 1 calc R . .
H31B H 0.7254 0.4205 0.5180 0.126 Uiso 1 1 calc R . .
H31C H 0.6803 0.4731 0.4338 0.126 Uiso 1 1 calc R . .
C32 C 0.8691(5) 0.2455(3) 0.4274(4) 0.1003(13) Uani 1 1 d . . .
H32A H 0.8671 0.1705 0.3795 0.150 Uiso 1 1 calc R . .
H32B H 0.7813 0.2547 0.4045 0.150 Uiso 1 1 calc R . .
H32C H 0.9031 0.2560 0.5032 0.150 Uiso 1 1 calc R . .
C33 C 0.6352(4) 0.5897(3) 0.8632(3) 0.0858(10) Uani 1 1 d . . .
H33A H 0.7255 0.6175 0.9205 0.103 Uiso 1 1 calc R . .
H33B H 0.5943 0.5205 0.8612 0.103 Uiso 1 1 calc R . .

loop_
_atom_site_aniso_label
_atom_site_aniso_U_11
_atom_site_aniso_U_22
_atom_site_aniso_U_33
_atom_site_aniso_U_23
_atom_site_aniso_U_13
_atom_site_aniso_U_12
Co1 0.0547(3) 0.0478(3) 0.0416(3) 0.0216(2) 0.0209(2) 0.0185(2)
Cl1 0.315(3) 0.1552(14) 0.1396(12) 0.0885(11) 0.1448(16) 0.1120(16)
Cl2 0.0936(7) 0.1285(9) 0.1707(12) 0.0878(9) 0.0766(8) 0.0534(6)
B1 0.0431(13) 0.0405(13) 0.0452(13) 0.0216(11) 0.0153(11) 0.0109(10)
C1 0.0436(11) 0.0358(11) 0.0438(11) 0.0192(9) 0.0157(9) 0.0097(9)
C2 0.0425(11) 0.0411(12) 0.0451(11) 0.0231(10) 0.0143(10) 0.0106(9)
C3 0.0442(11) 0.0442(12) 0.0417(11) 0.0239(10) 0.0174(10) 0.0141(9)
C4 0.0554(13) 0.0423(12) 0.0538(13) 0.0222(10) 0.0257(12) 0.0146(10)
C5 0.0618(16) 0.0587(15) 0.0608(15) 0.0256(13) 0.0344(13) 0.0257(13)
C6 0.0545(15) 0.0746(18) 0.0694(17) 0.0371(15) 0.0386(14) 0.0228(13)
C7 0.0479(13) 0.0540(14) 0.0571(14) 0.0275(12) 0.0244(12) 0.0107(11)
C8 0.0432(12) 0.0381(12) 0.0521(13) 0.0179(10) 0.0215(11) 0.0056(9)
C9 0.0489(14) 0.0504(14) 0.0606(15) 0.0141(12) 0.0167(12) 0.0033(11)
C10 0.0572(17) 0.0572(18) 0.086(2) -0.0013(16) 0.0197(16) -0.0070(14)
C11 0.073(2) 0.0384(15) 0.129(3) 0.0037(17) 0.050(2) -0.0031(14)
C12 0.077(2) 0.0401(14) 0.117(3) 0.0338(16) 0.049(2) 0.0171(14)
C13 0.0561(14) 0.0394(12) 0.0709(16) 0.0252(12) 0.0306(13) 0.0109(11)
C14 0.0651(18) 0.0684(19) 0.0643(18) 0.0208(15) -0.0015(15) 0.0073(15)
C15 0.168(5) 0.133(4) 0.084(3) 0.057(3) 0.032(3) 0.039(4)
C16 0.068(2) 0.123(4) 0.168(5) 0.058(4) 0.016(3) 0.031(2)
C17 0.080(5) 0.038(3) 0.054(4) 0.017(3) 0.015(3) -0.008(3)
C18 0.072(6) 0.060(5) 0.080(7) -0.006(5) 0.015(5) 0.018(4)
C19 0.074(5) 0.053(4) 0.055(4) 0.013(4) 0.005(4) -0.025(4)
C17B 0.118(5) 0.044(2) 0.095(5) 0.014(3) 0.030(4) 0.000(3)
C18B 0.118(5) 0.044(2) 0.095(5) 0.014(3) 0.030(4) 0.000(3)
C19B 0.118(5) 0.044(2) 0.095(5) 0.014(3) 0.030(4) 0.000(3)
C20 0.0688(17) 0.0475(14) 0.0830(19) 0.0383(14) 0.0275(15) 0.0176(13)
C21 0.103(3) 0.090(3) 0.079(2) 0.036(2) 0.041(2) 0.038(2)
C22 0.073(2) 0.091(2) 0.111(3) 0.067(2) 0.043(2) 0.0335(18)
C23 0.0677(17) 0.0528(15) 0.0463(13) 0.0101(11) 0.0196(13) 0.0151(13)
C24 0.0689(17) 0.0602(16) 0.0472(13) 0.0238(12) 0.0263(13) 0.0221(13)
C25 0.0788(19) 0.0651(17) 0.0554(15) 0.0293(13) 0.0336(15) 0.0380(15)
C26 0.0625(16) 0.0647(16) 0.0540(14) 0.0227(13) 0.0297(13) 0.0285(13)
C27 0.086(2) 0.0488(15) 0.0693(17) 0.0234(13) 0.0418(17) 0.0238(14)
C28 0.073(2) 0.089(2) 0.0572(17) 0.0106(16) 0.0132(16) 0.0068(18)
C29 0.097(2) 0.088(2) 0.0583(17) 0.0408(16) 0.0402(17) 0.0314(19)
C30 0.127(3) 0.112(3) 0.088(2) 0.066(2) 0.056(2) 0.081(3)
C31 0.0621(18) 0.111(3) 0.077(2) 0.035(2) 0.0348(17) 0.0267(18)
C32 0.136(4) 0.0567(19) 0.119(3) 0.036(2) 0.073(3) 0.016(2)
C33 0.086(2) 0.098(3) 0.095(2) 0.060(2) 0.041(2) 0.034(2)

loop_
_atom_type_symbol
_atom_type_description
_atom_type_scat_dispersion_real
_atom_type_scat_dispersion_imag
_atom_type_scat_source
C C 0.0181 0.0091 'International Tables Vol C Tables 4.2.6.8 and 6.1.1.4'
H H 0.0000 0.0000 'International Tables Vol C Tables 4.2.6.8 and 6.1.1.4'
B B 0.0090 0.0039 'International Tables Vol C Tables 4.2.6.8 and 6.1.1.4'
Co Co -2.3653 3.6143 'International Tables Vol C Tables 4.2.6.8 and 6.1.1.4'
Cl Cl 0.3639 0.7018 'International Tables Vol C Tables 4.2.6.8 and 6.1.1.4'

loop_
_geom_angle_atom_site_label_1
_geom_angle_atom_site_label_2
_geom_angle_atom_site_label_3
_geom_angle
_geom_angle_site_symmetry_1
_geom_angle_site_symmetry_3
C27 Co1 C27 179.998(2) . 2_766
C27 Co1 C26 68.40(12) . 2_766
C27 Co1 C26 111.61(13) 2_766 2_766
C27 Co1 C26 111.60(13) . .
C27 Co1 C26 68.39(12) 2_766 .
C26 Co1 C26 179.999(1) 2_766 .
C27 Co1 C23 40.68(12) . 2_766
C27 Co1 C23 139.32(12) 2_766 2_766
C26 Co1 C23 68.56(12) 2_766 2_766
C26 Co1 C23 111.44(12) . 2_766
C27 Co1 C24 111.67(12) . 2_766
C27 Co1 C24 68.33(12) 2_766 2_766
C26 Co1 C24 139.13(11) 2_766 2_766
C26 Co1 C24 40.87(11) . 2_766
C23 Co1 C24 139.41(12) 2_766 2_766
C27 Co1 C23 139.32(12) . .
C27 Co1 C23 40.68(12) 2_766 .
C26 Co1 C23 111.44(12) 2_766 .
C26 Co1 C23 68.56(12) . .
C23 Co1 C23 179.998(2) 2_766 .
C24 Co1 C23 40.59(12) 2_766 .
C27 Co1 C24 68.33(12) . .
C27 Co1 C24 111.67(12) 2_766 .
C26 Co1 C24 40.87(11) 2_766 .
C26 Co1 C24 139.13(11) . .
C23 Co1 C24 40.59(12) 2_766 .
C24 Co1 C24 180.0 2_766 .
C23 Co1 C24 139.41(12) . .
C27 Co1 C25 40.44(13) . 2_766
C27 Co1 C25 139.56(13) 2_766 2_766
C26 Co1 C25 40.61(12) 2_766 2_766
C26 Co1 C25 139.39(12) . 2_766
C23 Co1 C25 68.24(12) 2_766 2_766
C24 Co1 C25 111.70(11) 2_766 2_766
C23 Co1 C25 111.76(12) . 2_766
C24 Co1 C25 68.30(11) . 2_766
C27 Co1 C25 139.56(13) . .
C27 Co1 C25 40.44(13) 2_766 .
C26 Co1 C25 139.39(12) 2_766 .
C26 Co1 C25 40.60(12) . .
C23 Co1 C25 111.76(12) 2_766 .
C24 Co1 C25 68.30(11) 2_766 .
C23 Co1 C25 68.24(12) . .
C24 Co1 C25 111.70(11) . .
C25 Co1 C25 179.998(1) 2_766 .
C1 B1 C2 102.33(19) . .
C1 B1 C8 131.1(2) . .
C2 B1 C8 126.6(2) . .
C1 C1 C3 109.0(2) 2_767 2_767
C1 C1 B1 110.8(3) 2_767 .
C3 C1 B1 140.3(2) 2_767 .
C7 C2 C3 118.5(2) . .
C7 C2 B1 133.9(2) . .
C3 C2 B1 107.6(2) . .
C4 C3 C2 120.8(2) . .
C4 C3 C1 128.8(2) . 2_767
C2 C3 C1 110.3(2) . 2_767
C3 C4 C5 119.2(2) . .
C3 C4 H4 120.4 . .
C5 C4 H4 120.4 . .
C6 C5 C4 120.2(2) . .
C6 C5 H5 119.9 . .
C4 C5 H5 119.9 . .
C5 C6 C7 120.3(2) . .
C5 C6 H6 119.9 . .
C7 C6 H6 119.9 . .
C2 C7 C6 121.0(2) . .
C2 C7 H7 119.5 . .
C6 C7 H7 119.5 . .
C9 C8 C13 117.9(2) . .
C9 C8 B1 120.8(2) . .
C13 C8 B1 121.3(2) . .
C8 C9 C10 120.1(3) . .
C8 C9 C14 119.8(2) . .
C10 C9 C14 120.0(3) . .
C11 C10 C9 122.3(3) . .
C11 C10 H10 118.9 . .
C9 C10 H10 118.9 . .
C12 C11 C10 117.2(3) . .
C12 C11 C17B 133.4(5) . .
C10 C11 C17B 108.6(6) . .
C12 C11 C17 107.3(4) . .
C10 C11 C17 134.9(4) . .
C17B C11 C17 30.5(4) . .
C11 C12 C13 122.4(3) . .
C11 C12 H12 118.8 . .
C13 C12 H12 118.8 . .
C12 C13 C8 120.0(3) . .
C12 C13 C20 119.3(3) . .
C8 C13 C20 120.6(2) . .
C16 C14 C9 113.0(3) . .
C16 C14 C15 112.9(4) . .
C9 C14 C15 109.6(3) . .
C16 C14 H14 107.0 . .
C9 C14 H14 107.0 . .
C15 C14 H14 107.0 . .
C14 C15 H15A 109.5 . .
C14 C15 H15B 109.5 . .
H15A C15 H15B 109.5 . .
C14 C15 H15C 109.5 . .
H15A C15 H15C 109.5 . .
H15B C15 H15C 109.5 . .
C14 C16 H16A 109.5 . .
C14 C16 H16B 109.5 . .
H16A C16 H16B 109.5 . .
C14 C16 H16C 109.5 . .
H16A C16 H16C 109.5 . .
H16B C16 H16C 109.5 . .
C19 C17 C18 101.2(8) . .
C19 C17 C11 106.9(6) . .
C18 C17 C11 102.7(7) . .
C19 C17 H17A 114.8 . .
C18 C17 H17A 114.8 . .
C11 C17 H17A 114.8 . .
C17 C18 H18A 109.5 . .
C17 C18 H18B 109.5 . .
H18A C18 H18B 109.5 . .
C17 C18 H18C 109.5 . .
H18A C18 H18C 109.5 . .
H18B C18 H18C 109.5 . .
C17 C19 H19A 109.5 . .
C17 C19 H19B 109.5 . .
H19A C19 H19B 109.5 . .
C17 C19 H19C 109.5 . .
H19A C19 H19C 109.5 . .
H19B C19 H19C 109.5 . .
C19B C17B C18B 110.0(11) . .
C19B C17B C11 108.5(8) . .
C18B C17B C11 103.8(8) . .
C19B C17B H17B 111.4 . .
C18B C17B H17B 111.4 . .
C11 C17B H17B 111.4 . .
C17B C18B H18D 109.5 . .
C17B C18B H18E 109.5 . .
H18D C18B H18E 109.5 . .
C17B C18B H18F 109.5 . .
H18D C18B H18F 109.5 . .
H18E C18B H18F 109.5 . .
C17B C19B H19D 109.5 . .
C17B C19B H19E 109.5 . .
H19D C19B H19E 109.5 . .
C17B C19B H19F 109.5 . .
H19D C19B H19F 109.5 . .
H19E C19B H19F 109.5 . .
C13 C20 C21 110.8(3) . .
C13 C20 C22 113.5(3) . .
C21 C20 C22 110.0(3) . .
C13 C20 H20 107.4 . .
C21 C20 H20 107.4 . .
C22 C20 H20 107.4 . .
C20 C21 H21A 109.5 . .
C20 C21 H21B 109.5 . .
H21A C21 H21B 109.5 . .
C20 C21 H21C 109.5 . .
H21A C21 H21C 109.5 . .
H21B C21 H21C 109.5 . .
C20 C22 H22A 109.5 . .
C20 C22 H22B 109.5 . .
H22A C22 H22B 109.5 . .
C20 C22 H22C 109.5 . .
H22A C22 H22C 109.5 . .
H22B C22 H22C 109.5 . .
C24 C23 C27 107.9(3) 2_766 2_766
C24 C23 C28 126.6(3) 2_766 .
C27 C23 C28 125.5(3) 2_766 .
C24 C23 Co1 69.70(15) 2_766 .
C27 C23 Co1 69.52(16) 2_766 .
C28 C23 Co1 127.2(2) . .
C23 C24 C26 108.0(2) 2_766 2_766
C23 C24 C29 126.1(3) 2_766 .
C26 C24 C29 125.9(3) 2_766 .
C23 C24 Co1 69.70(15) 2_766 .
C26 C24 Co1 69.49(15) 2_766 .
C29 C24 Co1 127.9(2) . .
C27 C25 C26 108.3(2) 2_766 .
C27 C25 C30 126.0(3) 2_766 .
C26 C25 C30 125.6(3) . .
C27 C25 Co1 69.61(16) 2_766 .
C26 C25 Co1 69.60(15) . .
C30 C25 Co1 128.0(2) . .
C25 C26 C24 107.6(3) . 2_766
C25 C26 C31 126.3(3) . .
C24 C26 C31 126.0(3) 2_766 .
C25 C26 Co1 69.80(16) . .
C24 C26 Co1 69.64(16) 2_766 .
C31 C26 Co1 128.4(2) . .
C25 C27 C23 108.2(3) 2_766 2_766
C25 C27 C32 126.0(3) 2_766 .
C23 C27 C32 125.8(3) 2_766 .
C25 C27 Co1 69.95(16) 2_766 .
C23 C27 Co1 69.80(15) 2_766 .
C32 C27 Co1 128.5(2) . .
C23 C28 H28A 109.5 . .
C23 C28 H28B 109.5 . .
H28A C28 H28B 109.5 . .
C23 C28 H28C 109.5 . .
H28A C28 H28C 109.5 . .
H28B C28 H28C 109.5 . .
C24 C29 H29A 109.5 . .
C24 C29 H29B 109.5 . .
H29A C29 H29B 109.5 . .
C24 C29 H29C 109.5 . .
H29A C29 H29C 109.5 . .
H29B C29 H29C 109.5 . .
C25 C30 H30A 109.5 . .
C25 C30 H30B 109.5 . .
H30A C30 H30B 109.5 . .
C25 C30 H30C 109.5 . .
H30A C30 H30C 109.5 . .
H30B C30 H30C 109.5 . .
C26 C31 H31A 109.5 . .
C26 C31 H31B 109.5 . .
H31A C31 H31B 109.5 . .
C26 C31 H31C 109.5 . .
H31A C31 H31C 109.5 . .
H31B C31 H31C 109.5 . .
C27 C32 H32A 109.5 . .
C27 C32 H32B 109.5 . .
H32A C32 H32B 109.5 . .
C27 C32 H32C 109.5 . .
H32A C32 H32C 109.5 . .
H32B C32 H32C 109.5 . .
Cl1 C33 Cl2 112.7(2) . .
Cl1 C33 H33A 109.1 . .
Cl2 C33 H33A 109.1 . .
Cl1 C33 H33B 109.1 . .
Cl2 C33 H33B 109.1 . .
H33A C33 H33B 107.8 . .

loop_
_geom_bond_atom_site_label_1
_geom_bond_atom_site_label_2
_geom_bond_distance
_geom_bond_site_symmetry_2
Co1 C27 2.041(3) .
Co1 C27 2.041(3) 2_766
Co1 C26 2.043(3) 2_766
Co1 C26 2.043(3) .
Co1 C23 2.045(3) 2_766
Co1 C24 2.045(3) 2_766
Co1 C23 2.045(3) .
Co1 C24 2.045(3) .
Co1 C25 2.046(3) 2_766
Co1 C25 2.046(3) .
Cl1 C33 1.707(4) .
Cl2 C33 1.732(4) .
B1 C1 1.523(3) .
B1 C2 1.586(4) .
B1 C8 1.587(3) .
C1 C1 1.410(4) 2_767
C1 C3 1.470(3) 2_767
C2 C7 1.379(4) .
C2 C3 1.420(3) .
C3 C4 1.389(3) .
C3 C1 1.470(3) 2_767
C4 C5 1.397(4) .
C4 H4 0.9500 .
C5 C6 1.386(4) .
C5 H5 0.9500 .
C6 C7 1.391(4) .
C6 H6 0.9500 .
C7 H7 0.9500 .
C8 C9 1.395(4) .
C8 C13 1.408(4) .
C9 C10 1.396(4) .
C9 C14 1.531(4) .
C10 C11 1.387(6) .
C10 H10 0.9500 .
C11 C12 1.373(5) .
C11 C17B 1.556(8) .
C11 C17 1.594(7) .
C12 C13 1.395(4) .
C12 H12 0.9500 .
C13 C20 1.509(4) .
C14 C16 1.517(6) .
C14 C15 1.535(6) .
C14 H14 1.0000 .
C15 H15A 0.9800 .
C15 H15B 0.9800 .
C15 H15C 0.9800 .
C16 H16A 0.9800 .
C16 H16B 0.9800 .
C16 H16C 0.9800 .
C17 C19 1.547(10) .
C17 C18 1.572(11) .
C17 H17A 1.0000 .
C18 H18A 0.9800 .
C18 H18B 0.9800 .
C18 H18C 0.9800 .
C19 H19A 0.9800 .
C19 H19B 0.9800 .
C19 H19C 0.9800 .
C17B C19B 1.531(11) .
C17B C18B 1.540(11) .
C17B H17B 1.0000 .
C18B H18D 0.9800 .
C18B H18E 0.9800 .
C18B H18F 0.9800 .
C19B H19D 0.9800 .
C19B H19E 0.9800 .
C19B H19F 0.9800 .
C20 C21 1.521(5) .
C20 C22 1.526(4) .
C20 H20 1.0000 .
C21 H21A 0.9800 .
C21 H21B 0.9800 .
C21 H21C 0.9800 .
C22 H22A 0.9800 .
C22 H22B 0.9800 .
C22 H22C 0.9800 .
C23 C24 1.418(4) 2_766
C23 C27 1.420(4) 2_766
C23 C28 1.499(4) .
C24 C23 1.418(4) 2_766
C24 C26 1.427(4) 2_766
C24 C29 1.492(4) .
C25 C27 1.413(5) 2_766
C25 C26 1.419(4) .
C25 C30 1.507(4) .
C26 C24 1.427(4) 2_766
C26 C31 1.494(5) .
C27 C25 1.413(5) 2_766
C27 C23 1.420(4) 2_766
C27 C32 1.508(5) .
C28 H28A 0.9800 .
C28 H28B 0.9800 .
C28 H28C 0.9800 .
C29 H29A 0.9800 .
C29 H29B 0.9800 .
C29 H29C 0.9800 .
C30 H30A 0.9800 .
C30 H30B 0.9800 .
C30 H30C 0.9800 .
C31 H31A 0.9800 .
C31 H31B 0.9800 .
C31 H31C 0.9800 .
C32 H32A 0.9800 .
C32 H32B 0.9800 .
C32 H32C 0.9800 .
C33 H33A 0.9900 .
C33 H33B 0.9900 .

loop_
_platon_squeeze_void_nr
_platon_squeeze_void_average_x
_platon_squeeze_void_average_y
_platon_squeeze_void_average_z
_platon_squeeze_void_volume
_platon_squeeze_void_count_electrons
_platon_squeeze_void_content
1 -0.159 0.000 0.341 446 125 ' '
